data_4330139
loop_
_publ_author_name
'Laurent Jantsky'
'Hiroshi Okamoto'
'Antoine Demont'
'Helmer Fjellv\%ag'

_publ_contact_author_address
;Centre for Materials Science and Nanotechnology, 
Department of Chemistry,
University of Oslo
P.O.Box 1033, Blindern,
N-0315 Oslo, 
Norway
;
_publ_contact_author_email helmer.fjellvag@kjemi.uio.no
_publ_contact_author_name 'Professor H. Fjellv\%ag'
_publ_section_title
;
 Tuning of Water and Hydroxide Content of Intercalated
 Ruddlesden-Popper-type Oxides in the PrSr3Co1.5Fe1.5O10-\dSystem
;
_journal_name_full 'Inorganic Chemistry'
_journal_page_first 9181
_journal_page_last 9191
_journal_paper_doi 10.1021/ic300001s
_journal_volume 51
_journal_year 2012
_chemical_formula_sum 'Co0.5 Fe0.5 O3 Pr0.25 Sr0.75'
_chemical_formula_weight 206.35
_chemical_name_systematic ' Pr0.25Sr0.75Co0.5Fe0.5O3-d'
_space_group_IT_number 221
_symmetry_cell_setting cubic
_symmetry_space_group_name_Hall '-P 4 2 3'
_symmetry_space_group_name_H-M 'P m -3 m'
_cell_angle_alpha 90.00000
_cell_angle_beta 90.00000
_cell_angle_gamma 90.00000
_cell_formula_units_Z 1
_cell_length_a 3.8809(5)
_cell_length_b 3.8809(5)
_cell_length_c 3.8809(5)
_cell_measurement_temperature 673.15
_cell_volume 58.452(13)
_computing_structure_refinement FULLPROF
_diffrn_detector_type Mar345
_diffrn_measurement_device_type Image-plate
_diffrn_radiation_monochromator Si
_diffrn_radiation_type synchrotron
_diffrn_radiation_wavelength 0.70417
_diffrn_source ESRF
_pd_char_colour black
_pd_char_particle_morphology powder
_pd_instr_location ' SNBL, station BM 01A, ESRF Grenoble, France'
_pd_meas_2theta_range_inc 0.022727
_pd_meas_2theta_range_max 36.98864
_pd_meas_2theta_range_min 0.14764
_pd_meas_number_of_points 1623
_pd_proc_2theta_range_inc 0.022727
_pd_proc_2theta_range_max 36.9886
_pd_proc_2theta_range_min 0.1476
_pd_proc_info_excluded_regions
;
0 to 1.85 due to beam stop
35.5 37.00 due to edge effects from the detector
;
_pd_proc_ls_background_function User-Defined
_pd_proc_ls_pref_orient_corr ' none'
_pd_proc_ls_profile_function TCH-PseudoVoigt
_pd_proc_ls_prof_R_factor 1.3253
_pd_proc_ls_prof_wR_expected 3.8954
_pd_proc_ls_prof_wR_factor 2.0323
_pd_proc_wavelength 0.704170
_pd_spec_mounting ' Quartz glass capillary.'
_pd_spec_mount_mode transmission
_pd_spec_shape cylinder
_refine_ls_number_parameters 20
_refine_ls_number_reflns 13
_refine_ls_number_restraints 0
_refine_ls_R_I_factor 6.0934
_cod_data_source_file ic300001s_si_004_1.cif
_cod_data_source_block ABO3_Impurity
_cod_depositor_comments
;
The following automatic conversions were performed:

'_cell_measurement_temperature' value '400C' was changed to '673.15'
- it was converted from degrees Celsius(C) to Kelvins(K).

Automatic conversion script
Id: cif_fix_values 1891 2012-01-12 08:04:46Z andrius 
;
_cod_original_cell_volume 58.451(12)
_cod_original_formula_sum Co0.5Fe0.5O3Pr0.25Sr0.75
_cod_database_code 4330139
_pd_proc_ls_prof_cr_factor 19.9340
_pd_proc_ls_prof_cwr_factor 12.8478
_pd_proc_ls_prof_cwr_expected 24.6264
_pd_proc_ls_prof_chi2 0.2722
_pd_proc_ls_prof_echi2 0.2797

loop_
_symmetry_equiv_pos_as_xyz
x,y,z
x,-y,-z
-x,y,-z
-x,-y,z
y,z,x
-y,-z,x
y,-z,-x
-y,z,-x
z,x,y
-z,x,-y
-z,-x,y
z,-x,-y
y,x,z
-y,x,-z
y,-x,-z
-y,-x,z
z,y,x
-z,-y,x
-z,y,-x
z,-y,-x
x,z,y
x,-z,-y
-x,-z,y
-x,z,-y
-x,-y,-z
-x,y,z
x,-y,z
x,y,-z
-y,-z,-x
y,z,-x
-y,z,x
y,-z,x
-z,-x,-y
z,-x,y
z,x,-y
-z,x,y
-y,-x,-z
y,-x,z
-y,x,z
y,x,-z
-z,-y,-x
z,y,-x
z,-y,x
-z,y,x
-x,-z,-y
-x,z,y
x,z,-y
x,-z,y

loop_
_atom_site_label
_atom_site_fract_x
_atom_site_fract_y
_atom_site_fract_z
_atom_site_U_iso_or_equiv
_atom_site_occupancy
_atom_site_adp_type
_atom_site_type_symbol
O1 0.50000 0.00000 0.00000 0.01267 1.00000 Uiso O-2
Sr1 0.50000 0.50000 0.50000 0.00317 0.85738 Uiso Sr+2
Pr1 0.50000 0.50000 0.50000 0.00317 0.28579 Uiso Pr+3
Co1 0.00000 0.00000 0.00000 0.00633 0.57159 Uiso Co+3
Fe1 0.00000 0.00000 0.00000 0.00633 0.57104 Uiso Fe+3

loop_
_atom_type_symbol
_atom_type_scat_Cromer_Mann_a1
_atom_type_scat_Cromer_Mann_b1
_atom_type_scat_Cromer_Mann_a2
_atom_type_scat_Cromer_Mann_b2
_atom_type_scat_Cromer_Mann_a3
_atom_type_scat_Cromer_Mann_b3
_atom_type_scat_Cromer_Mann_a4
_atom_type_scat_Cromer_Mann_b4
_atom_type_scat_Cromer_Mann_c
_atom_type_scat_dispersion_real
_atom_type_scat_dispersion_imag
_atom_type_scat_source
o 3.04850 13.27710 2.28680 5.70110 1.54630 0.32390 0.86700 32.90890 0.25080 0.00800 0.00600 International_Tables_for_Crystallography_Vol.C(1991)_Tables_6.1.1.4_and_6.1.1.5
pr 22.04400 2.77393 19.66970 0.22209 12.38560 16.76690 2.82428 143.64400 2.05830 -0.53000 2.84500 International_Tables_for_Crystallography_Vol.C(1991)_Tables_6.1.1.4_and_6.1.1.5
sr 17.56630 1.55640 9.81840 14.09880 5.42200 0.16640 2.66940 132.37601 2.50640 -1.65700 3.26400 International_Tables_for_Crystallography_Vol.C(1991)_Tables_6.1.1.4_and_6.1.1.5
co 12.28410 4.27910 7.34090 0.27840 4.00340 13.53590 2.34880 71.16920 1.01180 0.29900 0.97300 International_Tables_for_Crystallography_Vol.C(1991)_Tables_6.1.1.4_and_6.1.1.5
fe 11.76950 4.76110 7.35730 0.30720 3.52220 15.35350 2.30450 76.88050 1.03690 0.30100 0.84500 International_Tables_for_Crystallography_Vol.C(1991)_Tables_6.1.1.4_and_6.1.1.5
